data_4062086
loop_
_publ_author_name
'Akiko Inagaki'
'Toshiro Takao'
'Makoto Moriya'
'Hiroharu Suzuki '

_publ_section_title
;
 Thermal Skeletal Rearrangement of a nido-Ruthenacyclopentadiene Complex
 Involving Reversible Rapture and Formation of a Ruthenium-Ruthenium Bond
;
_journal_issue 11
_journal_name_full Organometallics
_journal_page_first 2196
_journal_page_last 2198
_journal_paper_doi 10.1021/om030175s
_journal_volume 22
_journal_year 2003
_chemical_formula_sum 'C36 H54 Ru3'
_chemical_formula_weight 790.00
_space_group_IT_number 56
_symmetry_cell_setting orthorhombic
_symmetry_space_group_name_Hall '-P 2ab 2ac'
_symmetry_space_group_name_H-M 'P c c n'
_cell_angle_alpha 90.00
_cell_angle_beta 90.00
_cell_angle_gamma 90.00
_cell_formula_units_Z 8
_cell_length_a 18.440(2)
_cell_length_b 22.5372(12)
_cell_length_c 15.9042(18)
_cell_measurement_temperature 223(2)
_cell_volume 6609.7(11)
_diffrn_ambient_temperature 223(2)
_exptl_crystal_density_diffrn 1.588
_cod_database_code 4062086

loop_
_symmetry_equiv_pos_as_xyz
'x, y, z'
'-x+1/2, -y+1/2, z'
'x+1/2, -y, -z+1/2'
'-x, y+1/2, -z+1/2'
'-x, -y, -z'
'x-1/2, y-1/2, -z'
'-x-1/2, y, z-1/2'
'x, -y-1/2, z-1/2'

loop_
_atom_site_label
_atom_site_type_symbol
_atom_site_fract_x
_atom_site_fract_y
_atom_site_fract_z
_atom_site_U_iso_or_equiv
_atom_site_adp_type
_atom_site_occupancy
_atom_site_symmetry_multiplicity
_atom_site_calc_flag
_atom_site_refinement_flags
_atom_site_disorder_assembly
_atom_site_disorder_group
Ru1 Ru 0.035138(16) 0.103155(15) 0.212330(19) 0.02104(8) Uani 1 1 d . . .
Ru2 Ru 0.006820(15) 0.187907(14) 0.088307(18) 0.01945(8) Uani 1 1 d . . .
Ru3 Ru -0.115000(16) 0.089937(14) 0.214232(19) 0.01976(8) Uani 1 1 d . . .
C1 C -0.0285(2) 0.09008(18) 0.1085(2) 0.0222(7) Uani 1 1 d . . .
C2 C -0.0891(2) 0.12991(19) 0.0921(2) 0.0245(8) Uani 1 1 d . . .
C3 C -0.0955(2) 0.17651(18) 0.1562(3) 0.0257(8) Uani 1 1 d . . .
C4 C -0.0396(2) 0.1715(2) 0.2198(2) 0.0243(8) Uani 1 1 d . . .
H4 H -0.045(2) 0.201(2) 0.254(3) 0.021(11) Uiso 1 1 d . . .
C5 C -0.1377(3) 0.1228(3) 0.0154(3) 0.0415(12) Uani 1 1 d . . .
H5A H -0.1707 0.1557 0.0124 0.059(19) Uiso 1 1 calc R . .
H5B H -0.1646 0.0865 0.0200 0.08(2) Uiso 1 1 calc R . .
H5C H -0.1084 0.1218 -0.0344 0.09(3) Uiso 1 1 calc R . .
C6 C -0.1533(3) 0.2252(3) 0.1568(4) 0.0476(14) Uani 1 1 d . . .
H6A H -0.1548 0.2441 0.1027 0.17(5) Uiso 1 1 calc R . .
H6B H -0.1416 0.2540 0.1991 0.21(6) Uiso 1 1 calc R . .
H6C H -0.1997 0.2079 0.1689 0.18(5) Uiso 1 1 calc R . .
C7 C 0.1410(2) 0.0603(2) 0.1941(3) 0.0352(11) Uani 1 1 d . . .
C8 C 0.0953(3) 0.0203(2) 0.2375(3) 0.0320(9) Uani 1 1 d . . .
C9 C 0.0788(3) 0.0464(2) 0.3172(3) 0.0336(10) Uani 1 1 d . . .
C10 C 0.1125(2) 0.1024(2) 0.3235(3) 0.0318(10) Uani 1 1 d . . .
C11 C 0.1515(2) 0.1119(2) 0.2473(3) 0.0337(10) Uani 1 1 d . . .
C12 C 0.1777(3) 0.0474(3) 0.1116(3) 0.0555(15) Uani 1 1 d . . .
H12A H 0.2027 0.0823 0.0926 0.083 Uiso 1 1 calc R . .
H12B H 0.1421 0.0361 0.0707 0.083 Uiso 1 1 calc R . .
H12C H 0.2119 0.0157 0.1189 0.083 Uiso 1 1 calc R . .
C13 C 0.0750(4) -0.0406(2) 0.2065(4) 0.0559(16) Uani 1 1 d . . .
H13A H 0.0441 -0.0595 0.2470 0.084 Uiso 1 1 calc R . .
H13B H 0.1181 -0.0638 0.1989 0.084 Uiso 1 1 calc R . .
H13C H 0.0498 -0.0372 0.1539 0.084 Uiso 1 1 calc R . .
C14 C 0.0424(4) 0.0156(3) 0.3897(4) 0.0602(17) Uani 1 1 d . . .
H14A H 0.0107 -0.0147 0.3687 0.090 Uiso 1 1 calc R . .
H14B H 0.0148 0.0440 0.4214 0.090 Uiso 1 1 calc R . .
H14C H 0.0785 -0.0020 0.4253 0.090 Uiso 1 1 calc R . .
C15 C 0.1139(3) 0.1423(3) 0.3989(3) 0.0558(16) Uani 1 1 d . . .
H15A H 0.1192 0.1827 0.3809 0.084 Uiso 1 1 calc R . .
H15B H 0.1541 0.1316 0.4342 0.084 Uiso 1 1 calc R . .
H15C H 0.0695 0.1379 0.4297 0.084 Uiso 1 1 calc R . .
C16 C 0.2037(3) 0.1615(3) 0.2342(4) 0.0592(17) Uani 1 1 d . . .
H16A H 0.2140 0.1654 0.1752 0.089 Uiso 1 1 calc R . .
H16B H 0.2478 0.1534 0.2641 0.089 Uiso 1 1 calc R . .
H16C H 0.1829 0.1978 0.2547 0.089 Uiso 1 1 calc R . .
C17 C 0.0336(3) 0.2092(2) -0.0427(3) 0.0322(9) Uani 1 1 d . . .
C18 C 0.0973(2) 0.2147(2) 0.0068(3) 0.0283(9) Uani 1 1 d . . .
C19 C 0.0844(2) 0.25971(19) 0.0682(3) 0.0282(9) Uani 1 1 d . . .
C20 C 0.0129(2) 0.28159(19) 0.0560(3) 0.0294(9) Uani 1 1 d . . .
C21 C -0.0193(2) 0.2511(2) -0.0125(3) 0.0317(9) Uani 1 1 d . . .
C22 C 0.0267(4) 0.1704(3) -0.1189(3) 0.0534(15) Uani 1 1 d . . .
H22A H -0.0233 0.1597 -0.1268 0.080 Uiso 1 1 calc R . .
H22B H 0.0551 0.1351 -0.1113 0.080 Uiso 1 1 calc R . .
H22C H 0.0437 0.1915 -0.1675 0.080 Uiso 1 1 calc R . .
C23 C 0.1689(3) 0.1864(3) -0.0142(4) 0.0468(13) Uani 1 1 d . . .
H23A H 0.1982 0.1840 0.0356 0.070 Uiso 1 1 calc R . .
H23B H 0.1935 0.2099 -0.0557 0.070 Uiso 1 1 calc R . .
H23C H 0.1609 0.1472 -0.0360 0.070 Uiso 1 1 calc R . .
C24 C 0.1391(3) 0.2879(2) 0.1260(3) 0.0417(11) Uani 1 1 d . . .
H24A H 0.1814 0.2632 0.1292 0.063 Uiso 1 1 calc R . .
H24B H 0.1184 0.2922 0.1810 0.063 Uiso 1 1 calc R . .
H24C H 0.1523 0.3262 0.1046 0.063 Uiso 1 1 calc R . .
C25 C -0.0193(3) 0.3334(2) 0.1037(4) 0.0449(12) Uani 1 1 d . . .
H25A H -0.0081 0.3295 0.1624 0.067 Uiso 1 1 calc R . .
H25B H -0.0710 0.3337 0.0963 0.067 Uiso 1 1 calc R . .
H25C H 0.0007 0.3698 0.0827 0.067 Uiso 1 1 calc R . .
C26 C -0.0898(3) 0.2664(3) -0.0541(3) 0.0482(13) Uani 1 1 d . . .
H26A H -0.1081 0.2322 -0.0832 0.072 Uiso 1 1 calc R . .
H26B H -0.0823 0.2981 -0.0935 0.072 Uiso 1 1 calc R . .
H26C H -0.1242 0.2787 -0.0123 0.072 Uiso 1 1 calc R . .
C27 C -0.1572(3) 0.0086(2) 0.2711(3) 0.0322(10) Uani 1 1 d . . .
C28 C -0.1972(3) 0.0210(2) 0.1956(3) 0.0303(9) Uani 1 1 d . . .
C29 C -0.2324(2) 0.0762(2) 0.2058(3) 0.0282(9) Uani 1 1 d . . .
C30 C -0.2147(2) 0.0995(2) 0.2870(3) 0.0269(8) Uani 1 1 d . . .
C31 C -0.1681(2) 0.0573(2) 0.3279(3) 0.0290(9) Uani 1 1 d . . .
C32 C -0.1232(4) -0.0502(3) 0.2904(4) 0.0559(16) Uani 1 1 d . . .
H32A H -0.0931 -0.0622 0.2442 0.084 Uiso 1 1 calc R . .
H32B H -0.1605 -0.0793 0.2991 0.084 Uiso 1 1 calc R . .
H32C H -0.0942 -0.0469 0.3403 0.084 Uiso 1 1 calc R . .
C33 C -0.2054(3) -0.0205(3) 0.1222(4) 0.0515(14) Uani 1 1 d . . .
H33A H -0.1610 -0.0419 0.1138 0.077 Uiso 1 1 calc R . .
H33B H -0.2167 0.0018 0.0725 0.077 Uiso 1 1 calc R . .
H33C H -0.2440 -0.0481 0.1334 0.077 Uiso 1 1 calc R . .
C34 C -0.2869(3) 0.1028(3) 0.1463(3) 0.0484(13) Uani 1 1 d . . .
H34A H -0.2830 0.1453 0.1476 0.073 Uiso 1 1 calc R . .
H34B H -0.3349 0.0912 0.1630 0.073 Uiso 1 1 calc R . .
H34C H -0.2775 0.0888 0.0903 0.073 Uiso 1 1 calc R . .
C35 C -0.2450(3) 0.1539(2) 0.3272(3) 0.0446(12) Uani 1 1 d . . .
H35A H -0.2065 0.1758 0.3536 0.067 Uiso 1 1 calc R . .
H35B H -0.2802 0.1428 0.3688 0.067 Uiso 1 1 calc R . .
H35C H -0.2677 0.1782 0.2852 0.067 Uiso 1 1 calc R . .
C36 C -0.1469(3) 0.0600(3) 0.4179(3) 0.0485(14) Uani 1 1 d . . .
H36A H -0.1088 0.0886 0.4250 0.073 Uiso 1 1 calc R . .
H36B H -0.1303 0.0217 0.4358 0.073 Uiso 1 1 calc R . .
H36C H -0.1881 0.0715 0.4511 0.073 Uiso 1 1 calc R . .

loop_
_atom_site_aniso_label
_atom_site_aniso_U_11
_atom_site_aniso_U_22
_atom_site_aniso_U_33
_atom_site_aniso_U_23
_atom_site_aniso_U_13
_atom_site_aniso_U_12
Ru1 0.01816(14) 0.02195(19) 0.02300(15) -0.00118(11) -0.00200(11) 0.00498(11)
Ru2 0.01788(13) 0.01914(18) 0.02132(14) -0.00013(10) 0.00078(11) 0.00040(10)
Ru3 0.01770(14) 0.02198(19) 0.01961(14) 0.00232(11) 0.00087(11) 0.00119(11)
C1 0.0220(17) 0.026(2) 0.0190(17) 0.0013(14) 0.0009(14) -0.0021(14)
C2 0.0165(16) 0.034(2) 0.0228(18) 0.0070(15) 0.0010(14) -0.0011(14)
C3 0.0201(17) 0.025(2) 0.032(2) 0.0073(16) 0.0041(15) 0.0015(14)
C4 0.0226(18) 0.028(2) 0.0221(18) -0.0074(15) 0.0006(15) -0.0011(15)
C5 0.036(2) 0.052(3) 0.036(3) 0.010(2) -0.009(2) -0.004(2)
C6 0.035(3) 0.043(3) 0.064(4) 0.019(3) 0.013(3) 0.016(2)
C7 0.023(2) 0.049(3) 0.034(2) -0.006(2) -0.0020(17) 0.0179(19)
C8 0.039(2) 0.024(2) 0.033(2) -0.0012(16) -0.0112(19) 0.0084(18)
C9 0.032(2) 0.041(3) 0.028(2) 0.0107(18) -0.0064(18) 0.0010(18)
C10 0.027(2) 0.042(3) 0.027(2) -0.0091(17) -0.0079(17) 0.0088(18)
C11 0.0194(18) 0.039(3) 0.042(3) 0.004(2) -0.0040(18) 0.0001(17)
C12 0.042(3) 0.079(4) 0.045(3) -0.013(3) 0.011(2) 0.021(3)
C13 0.074(4) 0.028(3) 0.065(4) -0.006(2) -0.029(3) 0.013(3)
C14 0.063(4) 0.079(5) 0.038(3) 0.029(3) -0.002(3) -0.008(3)
C15 0.058(4) 0.067(4) 0.042(3) -0.025(3) -0.014(3) 0.012(3)
C16 0.036(3) 0.069(4) 0.073(4) 0.006(3) -0.009(3) -0.019(3)
C17 0.044(2) 0.029(3) 0.0235(19) 0.0018(16) 0.0067(18) -0.0098(18)
C18 0.0263(19) 0.031(2) 0.027(2) 0.0008(16) 0.0098(16) -0.0011(16)
C19 0.030(2) 0.024(2) 0.030(2) -0.0001(15) 0.0051(17) -0.0068(16)
C20 0.033(2) 0.022(2) 0.033(2) 0.0044(16) 0.0057(18) -0.0021(16)
C21 0.034(2) 0.033(3) 0.028(2) 0.0098(17) 0.0002(18) -0.0042(18)
C22 0.075(4) 0.057(4) 0.028(2) -0.012(2) 0.012(3) -0.013(3)
C23 0.036(3) 0.053(3) 0.052(3) 0.006(2) 0.021(2) 0.006(2)
C24 0.037(3) 0.038(3) 0.050(3) -0.004(2) -0.006(2) -0.009(2)
C25 0.045(3) 0.032(3) 0.058(3) -0.007(2) 0.012(2) 0.008(2)
C26 0.042(3) 0.056(4) 0.046(3) 0.020(2) -0.008(2) 0.000(2)
C27 0.032(2) 0.026(3) 0.038(2) 0.0087(17) 0.0057(18) -0.0041(17)
C28 0.033(2) 0.029(2) 0.029(2) -0.0006(16) 0.0029(17) -0.0074(17)
C29 0.0217(18) 0.037(3) 0.026(2) 0.0023(16) 0.0033(15) -0.0054(16)
C30 0.0203(18) 0.033(2) 0.028(2) -0.0029(16) 0.0055(16) -0.0031(15)
C31 0.030(2) 0.035(3) 0.0220(19) 0.0073(16) 0.0027(16) -0.0078(17)
C32 0.060(4) 0.028(3) 0.079(4) 0.019(3) 0.004(3) 0.000(2)
C33 0.062(4) 0.044(3) 0.048(3) -0.017(2) 0.004(3) -0.016(3)
C34 0.028(2) 0.074(4) 0.043(3) 0.007(3) -0.011(2) -0.004(2)
C35 0.037(2) 0.052(3) 0.045(3) -0.011(2) 0.013(2) 0.004(2)
C36 0.044(3) 0.075(4) 0.026(2) 0.008(2) -0.001(2) -0.009(3)

loop_
_geom_bond_atom_site_label_1
_geom_bond_atom_site_label_2
_geom_bond_distance
_geom_bond_site_symmetry_2
_geom_bond_publ_flag
Ru1 C1 2.047(4) . ?
Ru1 C4 2.070(4) . ?
Ru1 C7 2.196(4) . ?
Ru1 C8 2.208(4) . ?
Ru1 C11 2.226(4) . ?
Ru1 C9 2.251(4) . ?
Ru1 C10 2.272(4) . ?
Ru1 Ru3 2.7847(5) . ?
Ru1 Ru2 2.7949(5) . ?
Ru2 C20 2.176(4) . ?
Ru2 C19 2.184(4) . ?
Ru2 C3 2.189(4) . ?
Ru2 C17 2.194(4) . ?
Ru2 C21 2.197(4) . ?
Ru2 C18 2.198(4) . ?
Ru2 C2 2.200(4) . ?
Ru2 C4 2.290(4) . ?
Ru2 C1 2.321(4) . ?
Ru3 C30 2.183(4) . ?
Ru3 C31 2.185(4) . ?
Ru3 C27 2.187(4) . ?
Ru3 C3 2.188(4) . ?
Ru3 C28 2.190(4) . ?
Ru3 C29 2.190(4) . ?
Ru3 C2 2.194(4) . ?
Ru3 C4 2.307(4) . ?
Ru3 C1 2.318(4) . ?
C1 C2 1.457(5) . ?
C2 C3 1.469(6) . ?
C2 C5 1.521(6) . ?
C3 C4 1.448(6) . ?
C3 C6 1.529(6) . ?
C7 C8 1.414(7) . ?
C7 C11 1.451(7) . ?
C7 C12 1.505(7) . ?
C8 C9 1.429(7) . ?
C8 C13 1.506(7) . ?
C9 C10 1.411(7) . ?
C9 C14 1.503(7) . ?
C10 C11 1.425(7) . ?
C10 C15 1.498(6) . ?
C11 C16 1.491(7) . ?
C17 C18 1.420(6) . ?
C17 C21 1.441(7) . ?
C17 C22 1.500(7) . ?
C18 C19 1.429(6) . ?
C18 C23 1.504(6) . ?
C19 C20 1.421(6) . ?
C19 C24 1.504(6) . ?
C20 C21 1.418(6) . ?
C20 C25 1.514(7) . ?
C21 C26 1.499(7) . ?
C27 C31 1.435(7) . ?
C27 C28 1.437(6) . ?
C27 C32 1.498(7) . ?
C28 C29 1.413(7) . ?
C28 C33 1.505(6) . ?
C29 C30 1.430(6) . ?
C29 C34 1.505(6) . ?
C30 C31 1.438(6) . ?
C30 C35 1.492(6) . ?
C31 C36 1.484(6) . ?
